data_7152106
loop_
_publ_author_name
'Maurya, Hardesh K.'
'Tandon, Vishnu K.'
'Kumar, Brijesh'
'Kumar, Abhinav'
'Huch, Volker'
'Ram, Vishnu Ji'

_publ_section_title
;
 Non-catalytic approach to the synthesis of partially reduced 'S' shaped
 dioxathia- and oxadithiahelicenes through base induced inter- and
 intramolecular C-C bond formation.
;
_journal_issue 3
_journal_name_full 'Organic &amp; biomolecular chemistry'
_journal_page_first 605
_journal_page_last 613
_journal_paper_doi 10.1039/c1ob06091k
_journal_volume 10
_journal_year 2012
_chemical_formula_sum 'C23 H17 N O2 S'
_chemical_formula_weight 371.44
_chemical_name_systematic
;
?
;
_space_group_IT_number 14
_symmetry_cell_setting monoclinic
_symmetry_space_group_name_Hall '-P 2yn'
_symmetry_space_group_name_H-M 'P 1 21/n 1'
_atom_sites_solution_hydrogens geom
_atom_sites_solution_primary direct
_atom_sites_solution_secondary difmap
_audit_creation_method SHELXL-97
_cell_angle_alpha 90.00
_cell_angle_beta 95.26(3)
_cell_angle_gamma 90.00
_cell_formula_units_Z 4
_cell_length_a 7.723(2)
_cell_length_b 9.374(4)
_cell_length_c 24.947(7)
_cell_measurement_temperature 213(2)
_cell_volume 1798.4(10)
_computing_cell_refinement 'Bruker SAINT'
_computing_data_collection 'Bruker APEX2'
_computing_data_reduction 'Bruker SAINT'
_computing_molecular_graphics 'Bruker SHELXTL'
_computing_publication_material 'Bruker SHELXTL'
_computing_structure_refinement 'SHELXL-97 (Sheldrick, 2008)'
_computing_structure_solution 'SHELXS-97 (Sheldrick, 2008)'
_diffrn_ambient_temperature 213(2)
_diffrn_measured_fraction_theta_full 0.973
_diffrn_measured_fraction_theta_max 0.973
_diffrn_measurement_device_type 'Bruker APEX-II CCD'
_diffrn_measurement_method '\f and \w scans'
_diffrn_radiation_monochromator graphite
_diffrn_radiation_source 'fine-focus sealed tube'
_diffrn_radiation_type MoK\a
_diffrn_radiation_wavelength 0.71073
_diffrn_reflns_av_R_equivalents 0.0721
_diffrn_reflns_av_sigmaI/netI 0.0402
_diffrn_reflns_limit_h_max 10
_diffrn_reflns_limit_h_min -10
_diffrn_reflns_limit_k_max 12
_diffrn_reflns_limit_k_min -12
_diffrn_reflns_limit_l_max 32
_diffrn_reflns_limit_l_min -32
_diffrn_reflns_number 21353
_diffrn_reflns_theta_full 28.12
_diffrn_reflns_theta_max 28.12
_diffrn_reflns_theta_min 2.70
_exptl_absorpt_coefficient_mu 0.198
_exptl_absorpt_correction_T_max 0.9652
_exptl_absorpt_correction_T_min 0.8655
_exptl_absorpt_correction_type none
_exptl_crystal_density_diffrn 1.372
_exptl_crystal_density_meas 0
_exptl_crystal_density_method 'not measured'
_exptl_crystal_F_000 776
_exptl_crystal_size_max 0.75
_exptl_crystal_size_mid 0.28
_exptl_crystal_size_min 0.18
_refine_diff_density_max 0.235
_refine_diff_density_min -0.231
_refine_diff_density_rms 0.044
_refine_ls_extinction_method none
_refine_ls_goodness_of_fit_ref 1.020
_refine_ls_hydrogen_treatment mixed
_refine_ls_matrix_type full
_refine_ls_number_parameters 312
_refine_ls_number_reflns 4276
_refine_ls_number_restraints 0
_refine_ls_restrained_S_all 1.020
_refine_ls_R_factor_all 0.0520
_refine_ls_R_factor_gt 0.0391
_refine_ls_shift/su_max 0.000
_refine_ls_shift/su_mean 0.000
_refine_ls_structure_factor_coef Fsqd
_refine_ls_weighting_details 'calc w=1/[\s^2^(Fo^2^)+(0.0666P)^2^+0.1091P] where P=(Fo^2^+2Fc^2^)/3'
_refine_ls_weighting_scheme calc
_refine_ls_wR_factor_gt 0.1006
_refine_ls_wR_factor_ref 0.1074
_reflns_number_gt 3335
_reflns_number_total 4276
_reflns_threshold_expression >2sigma(I)
_cod_data_source_file c1ob06091k.txt
_cod_data_source_block sh3000
_cod_depositor_comments
;
The following automatic conversions were performed:

'_symmetry_cell_setting' value 'Monoclinic' changed to 'monoclinic'
according to /home/saulius/struct/CIF-dictionaries/cif_core.dic
dictionary named 'cif_core.dic' version 2.4.1 from 2010-06-29.

Automatic conversion script
Id: cif_fix_values 1715 2011-07-08 13:25:40Z adriana 
;
_cod_original_cell_volume 1798.5(10)
_cod_original_sg_symbol_H-M P2(1)/n
_cod_database_code 7152106

loop_
_symmetry_equiv_pos_as_xyz
'x, y, z'
'-x+1/2, y+1/2, -z+1/2'
'-x, -y, -z'
'x-1/2, -y-1/2, z-1/2'

loop_
_atom_site_label
_atom_site_type_symbol
_atom_site_fract_x
_atom_site_fract_y
_atom_site_fract_z
_atom_site_U_iso_or_equiv
_atom_site_adp_type
_atom_site_occupancy
_atom_site_symmetry_multiplicity
_atom_site_calc_flag
S1 S 0.37349(5) 0.83858(4) 0.191899(15) 0.04462(13) Uani 1 1 d
O1 O 0.31909(13) 0.59459(9) 0.01064(4) 0.0331(2) Uani 1 1 d
O2 O 0.19868(15) 0.15145(9) 0.04762(4) 0.0410(2) Uani 1 1 d
N1 N 0.2999(2) 0.82281(15) -0.09573(5) 0.0490(3) Uani 1 1 d
C1 C 0.40741(16) 0.57332(12) 0.11950(5) 0.0284(2) Uani 1 1 d
C2 C 0.47954(16) 0.56030(14) 0.17706(5) 0.0321(3) Uani 1 1 d
C3 C 0.57214(19) 0.43902(15) 0.19612(6) 0.0374(3) Uani 1 1 d
C4 C 0.6373(2) 0.42726(18) 0.25007(6) 0.0463(4) Uani 1 1 d
C5 C 0.6138(2) 0.53700(19) 0.28600(6) 0.0511(4) Uani 1 1 d
C6 C 0.5301(2) 0.66020(18) 0.26801(6) 0.0465(4) Uani 1 1 d
C7 C 0.46484(19) 0.67416(15) 0.21387(5) 0.0369(3) Uani 1 1 d
C8 C 0.4621(2) 0.83779(14) 0.12659(6) 0.0413(3) Uani 1 1 d
C9 C 0.40693(17) 0.70490(13) 0.09544(5) 0.0312(3) Uani 1 1 d
C10 C 0.36193(16) 0.71620(12) 0.03830(5) 0.0289(3) Uani 1 1 d
C11 C 0.28631(15) 0.46601(11) 0.03533(5) 0.0274(2) Uani 1 1 d
C12 C 0.20323(16) 0.37003(12) -0.00712(5) 0.0281(2) Uani 1 1 d
C13 C 0.15967(17) 0.42753(13) -0.05936(5) 0.0314(3) Uani 1 1 d
C14 C 0.08510(17) 0.34783(14) -0.10256(5) 0.0331(3) Uani 1 1 d
C15 C 0.05334(18) 0.20364(15) -0.09382(6) 0.0375(3) Uani 1 1 d
C16 C 0.09341(19) 0.14331(14) -0.04365(6) 0.0377(3) Uani 1 1 d
C17 C 0.16626(17) 0.22436(13) -0.00024(5) 0.0323(3) Uani 1 1 d
C18 C 0.1479(2) 0.22412(14) 0.09496(6) 0.0384(3) Uani 1 1 d
C19 C 0.29291(19) 0.31560(13) 0.12029(5) 0.0336(3) Uani 1 1 d
C20 C 0.33185(16) 0.44959(12) 0.08925(5) 0.0275(2) Uani 1 1 d
C21 C 0.36691(18) 0.83612(13) 0.00732(6) 0.0348(3) Uani 1 1 d
C22 C 0.32958(18) 0.82884(13) -0.04953(6) 0.0361(3) Uani 1 1 d
C23 C 0.0402(2) 0.41493(18) -0.15721(6) 0.0418(3) Uani 1 1 d
H1 H 0.595(2) 0.3655(18) 0.1706(7) 0.039(4) Uiso 1 1 d
H2 H 0.702(2) 0.339(2) 0.2600(7) 0.051(5) Uiso 1 1 d
H3 H 0.661(2) 0.5318(19) 0.3236(7) 0.050(5) Uiso 1 1 d
H4 H 0.523(3) 0.734(2) 0.2923(8) 0.059(5) Uiso 1 1 d
H5 H 0.425(3) 0.924(2) 0.1073(8) 0.056(5) Uiso 1 1 d
H6 H 0.592(3) 0.8451(19) 0.1318(7) 0.049(5) Uiso 1 1 d
H7 H 0.391(2) 0.925(2) 0.0224(7) 0.051(5) Uiso 1 1 d
H8 H 0.185(2) 0.5298(19) -0.0647(6) 0.040(4) Uiso 1 1 d
H9 H 0.009(2) 0.144(2) -0.1233(7) 0.048(5) Uiso 1 1 d
H10 H 0.071(2) 0.044(2) -0.0357(7) 0.048(5) Uiso 1 1 d
H11 H 0.039(2) 0.2815(19) 0.0851(7) 0.047(5) Uiso 1 1 d
H12 H 0.121(2) 0.1451(17) 0.1199(6) 0.036(4) Uiso 1 1 d
H13 H 0.258(2) 0.3443(19) 0.1575(8) 0.052(5) Uiso 1 1 d
H14 H 0.393(2) 0.2517(19) 0.1260(7) 0.042(4) Uiso 1 1 d
H15 H -0.077(3) 0.392(3) -0.1703(10) 0.086(7) Uiso 1 1 d
H16 H 0.057(3) 0.521(3) -0.1562(9) 0.080(7) Uiso 1 1 d
H17 H 0.118(3) 0.379(3) -0.1831(9) 0.071(6) Uiso 1 1 d

loop_
_atom_site_aniso_label
_atom_site_aniso_U_11
_atom_site_aniso_U_22
_atom_site_aniso_U_33
_atom_site_aniso_U_23
_atom_site_aniso_U_13
_atom_site_aniso_U_12
S1 0.0528(2) 0.03574(19) 0.0447(2) -0.01431(14) 0.00136(16) 0.00089(15)
O1 0.0456(5) 0.0210(4) 0.0320(4) -0.0013(3) -0.0010(4) -0.0063(3)
O2 0.0604(7) 0.0221(4) 0.0398(5) -0.0014(4) 0.0011(5) -0.0018(4)
N1 0.0568(8) 0.0485(7) 0.0414(7) 0.0068(5) 0.0023(6) 0.0063(6)
C1 0.0266(6) 0.0267(5) 0.0317(6) -0.0036(4) 0.0024(4) -0.0016(4)
C2 0.0299(6) 0.0336(6) 0.0325(6) -0.0020(5) 0.0010(5) -0.0045(5)
C3 0.0366(7) 0.0389(7) 0.0360(7) 0.0008(5) 0.0005(5) -0.0020(5)
C4 0.0466(9) 0.0512(8) 0.0396(8) 0.0079(6) -0.0047(6) -0.0026(7)
C5 0.0608(10) 0.0607(10) 0.0307(7) 0.0034(7) -0.0025(6) -0.0141(8)
C6 0.0592(10) 0.0492(8) 0.0315(7) -0.0083(6) 0.0053(6) -0.0130(7)
C7 0.0371(7) 0.0398(7) 0.0339(6) -0.0071(5) 0.0039(5) -0.0084(5)
C8 0.0542(9) 0.0274(6) 0.0411(7) -0.0076(5) -0.0025(6) -0.0097(6)
C9 0.0316(6) 0.0254(5) 0.0361(6) -0.0050(5) 0.0009(5) -0.0037(5)
C10 0.0274(6) 0.0225(5) 0.0365(6) -0.0036(4) 0.0021(5) -0.0029(4)
C11 0.0275(6) 0.0194(5) 0.0354(6) -0.0016(4) 0.0029(5) -0.0017(4)
C12 0.0274(6) 0.0225(5) 0.0344(6) -0.0050(4) 0.0026(5) -0.0002(4)
C13 0.0314(6) 0.0267(6) 0.0359(6) -0.0036(5) 0.0015(5) -0.0001(5)
C14 0.0291(6) 0.0343(6) 0.0356(6) -0.0066(5) 0.0017(5) 0.0002(5)
C15 0.0374(7) 0.0348(7) 0.0402(7) -0.0124(5) 0.0022(5) -0.0047(5)
C16 0.0419(8) 0.0253(6) 0.0459(8) -0.0093(5) 0.0041(6) -0.0055(5)
C17 0.0345(6) 0.0253(6) 0.0370(6) -0.0043(5) 0.0024(5) -0.0010(5)
C18 0.0452(8) 0.0301(6) 0.0407(7) -0.0007(5) 0.0077(6) -0.0095(6)
C19 0.0386(7) 0.0261(6) 0.0362(7) 0.0006(5) 0.0035(5) -0.0030(5)
C20 0.0264(6) 0.0226(5) 0.0338(6) -0.0035(4) 0.0036(4) -0.0008(4)
C21 0.0397(7) 0.0241(6) 0.0406(7) -0.0007(5) 0.0027(5) -0.0052(5)
C22 0.0384(7) 0.0255(6) 0.0444(8) 0.0048(5) 0.0040(6) -0.0003(5)
C23 0.0430(8) 0.0460(8) 0.0356(7) -0.0023(6) -0.0011(6) -0.0045(6)

loop_
_atom_type_symbol
_atom_type_description
_atom_type_scat_dispersion_real
_atom_type_scat_dispersion_imag
_atom_type_scat_source
C C 0.0033 0.0016 'International Tables Vol C Tables 4.2.6.8 and 6.1.1.4'
H H 0.0000 0.0000 'International Tables Vol C Tables 4.2.6.8 and 6.1.1.4'
N N 0.0061 0.0033 'International Tables Vol C Tables 4.2.6.8 and 6.1.1.4'
O O 0.0106 0.0060 'International Tables Vol C Tables 4.2.6.8 and 6.1.1.4'
S S 0.1246 0.1234 'International Tables Vol C Tables 4.2.6.8 and 6.1.1.4'

loop_
_geom_angle_atom_site_label_1
_geom_angle_atom_site_label_2
_geom_angle_atom_site_label_3
_geom_angle
C7 S1 C8 95.85(7)
C10 O1 C11 123.35(10)
C17 O2 C18 115.58(10)
C9 C1 C20 119.89(11)
C9 C1 C2 118.62(11)
C20 C1 C2 121.45(11)
C3 C2 C7 117.30(12)
C3 C2 C1 121.64(12)
C7 C2 C1 120.97(12)
C4 C3 C2 121.19(14)
C5 C4 C3 120.45(15)
C6 C5 C4 119.76(14)
C5 C6 C7 120.51(14)
C6 C7 C2 120.63(14)
C6 C7 S1 118.63(11)
C2 C7 S1 120.67(11)
C9 C8 S1 110.60(10)
C1 C9 C10 119.35(11)
C1 C9 C8 121.85(12)
C10 C9 C8 118.70(11)
O1 C10 C21 114.92(11)
O1 C10 C9 117.82(10)
C21 C10 C9 127.13(11)
C20 C11 O1 119.57(10)
C20 C11 C12 133.36(11)
O1 C11 C12 107.07(10)
C17 C12 C13 116.46(11)
C17 C12 C11 125.30(11)
C13 C12 C11 118.23(11)
C14 C13 C12 123.54(12)
C13 C14 C15 117.73(12)
C13 C14 C23 121.27(12)
C15 C14 C23 121.00(12)
C16 C15 C14 120.68(12)
C15 C16 C17 121.31(13)
O2 C17 C16 115.44(11)
O2 C17 C12 124.29(11)
C16 C17 C12 120.26(12)
O2 C18 C19 111.37(12)
C18 C19 C20 115.59(11)
C11 C20 C1 117.96(11)
C11 C20 C19 123.30(10)
C1 C20 C19 118.48(11)
C10 C21 C22 120.71(12)
N1 C22 C21 179.73(17)

loop_
_geom_bond_atom_site_label_1
_geom_bond_atom_site_label_2
_geom_bond_distance
S1 C7 1.7615(16)
S1 C8 1.8242(17)
O1 C10 1.3577(14)
O1 C11 1.3873(14)
O2 C17 1.3786(16)
O2 C18 1.4482(18)
N1 C22 1.1558(19)
C1 C9 1.3715(17)
C1 C20 1.4745(16)
C1 C2 1.4968(18)
C2 C3 1.4027(19)
C2 C7 1.4194(18)
C3 C4 1.397(2)
C4 C5 1.387(2)
C5 C6 1.378(3)
C6 C7 1.404(2)
C8 C9 1.5089(17)
C9 C10 1.4399(18)
C10 C21 1.3667(18)
C11 C20 1.3676(18)
C11 C12 1.4893(16)
C12 C17 1.4087(17)
C12 C13 1.4218(18)
C13 C14 1.3920(17)
C14 C15 1.394(2)
C14 C23 1.512(2)
C15 C16 1.382(2)
C16 C17 1.3982(18)
C18 C19 1.5028(19)
C19 C20 1.5200(17)
C21 C22 1.423(2)
